data_7131781
loop_
_publ_author_name
'Du, Jiping'
'Li, Hui'
'Wu, Tanping'
'Wang, Menglei'
'Cheng, Rui'
'Wu, Di'
'Yang, Yudong'
'Lan, Jingbo'

_publ_section_title
;
 Chemical resolution of spiroindanones and synthesis of chiroptical
 polymers with circularly polarized luminescence.
;
_journal_name_full 'Chemical communications (Cambridge, England)'
_journal_paper_doi 10.1039/d3cc01748f
_journal_year 2023
_chemical_absolute_configuration ad
_chemical_formula_moiety 'C17 H12 O2'
_chemical_formula_sum 'C17 H12 O2'
_chemical_formula_weight 248.27
_space_group_crystal_system monoclinic
_space_group_IT_number 5
_space_group_name_Hall 'C 2y'
_space_group_name_H-M_alt 'C 1 2 1'
_atom_sites_solution_hydrogens geom
_atom_sites_solution_primary dual
_audit_creation_date 2023-03-23
_audit_creation_method
;
Olex2 1.3
(compiled 2020.11.12 svn.r5f609507 for OlexSys, GUI svn.r6408)
;
_audit_update_record
;
2023-04-03 deposited with the CCDC.	2023-06-09 downloaded from the CCDC.
;
_cell_angle_alpha 90
_cell_angle_beta 103.9500(10)
_cell_angle_gamma 90
_cell_formula_units_Z 2
_cell_length_a 17.6508(8)
_cell_length_b 5.4506(2)
_cell_length_c 6.5314(3)
_cell_measurement_reflns_used 5436
_cell_measurement_temperature 150(2)
_cell_measurement_theta_max 71.920
_cell_measurement_theta_min 5.164
_cell_volume 609.84(5)
_computing_cell_refinement 'SAINT V8.40B (?, 2016)'
_computing_data_reduction 'SAINT V8.40B (?, 2016)'
_computing_molecular_graphics 'Olex2 1.3 (Dolomanov et al., 2009)'
_computing_publication_material 'Olex2 1.3 (Dolomanov et al., 2009)'
_computing_structure_refinement 'SHELXL 2014/7 (Sheldrick, 2015)'
_computing_structure_solution 'SHELXT 2018/2 (Sheldrick, 2018)'
_diffrn_ambient_temperature 150.0
_diffrn_measured_fraction_theta_full 0.985
_diffrn_measured_fraction_theta_max 0.985
_diffrn_measurement_device_type 'Bruker APEX-II CCD'
_diffrn_measurement_method '\f and \w scans'
_diffrn_radiation_type CuK\a
_diffrn_radiation_wavelength 1.54178
_diffrn_reflns_av_R_equivalents 0.0257
_diffrn_reflns_av_unetI/netI 0.0220
_diffrn_reflns_Laue_measured_fraction_full 0.985
_diffrn_reflns_Laue_measured_fraction_max 0.985
_diffrn_reflns_limit_h_max 21
_diffrn_reflns_limit_h_min -20
_diffrn_reflns_limit_k_max 6
_diffrn_reflns_limit_k_min -6
_diffrn_reflns_limit_l_max 8
_diffrn_reflns_limit_l_min -8
_diffrn_reflns_number 5405
_diffrn_reflns_point_group_measured_fraction_full 0.966
_diffrn_reflns_point_group_measured_fraction_max 0.962
_diffrn_reflns_theta_full 67.679
_diffrn_reflns_theta_max 71.913
_diffrn_reflns_theta_min 5.164
_diffrn_source_current 1.1
_diffrn_source_power 0.055
_diffrn_source_voltage 50.0
_diffrn_standards_number 0
_exptl_absorpt_coefficient_mu 0.703
_exptl_absorpt_correction_T_max 0.7535
_exptl_absorpt_correction_T_min 0.6264
_exptl_absorpt_correction_type multi-scan
_exptl_absorpt_process_details
;
SADABS-2016/2 (Bruker,2016/2) was used for absorption correction.
wR2(int) was 0.1184 before and 0.0434 after correction.
The Ratio of minimum to maximum transmission is 0.8313.
The \l/2 correction factor is Not present.
;
_exptl_crystal_colour 'clear light colourless'
_exptl_crystal_colour_lustre clear
_exptl_crystal_colour_modifier light
_exptl_crystal_colour_primary colourless
_exptl_crystal_density_diffrn 1.352
_exptl_crystal_description block
_exptl_crystal_F_000 260
_exptl_crystal_size_max 0.39
_exptl_crystal_size_mid 0.22
_exptl_crystal_size_min 0.13
_refine_diff_density_max 0.147
_refine_diff_density_min -0.142
_refine_diff_density_rms 0.035
_refine_ls_abs_structure_details
;
 Flack x determined using 498 quotients [(I+)-(I-)]/[(I+)+(I-)]
 (Parsons, Flack and Wagner, Acta Cryst. B69 (2013) 249-259).
;
_refine_ls_abs_structure_Flack 0.04(6)
_refine_ls_extinction_method none
_refine_ls_goodness_of_fit_ref 1.106
_refine_ls_hydrogen_treatment constr
_refine_ls_matrix_type full
_refine_ls_number_parameters 87
_refine_ls_number_reflns 1159
_refine_ls_number_restraints 1
_refine_ls_restrained_S_all 1.106
_refine_ls_R_factor_all 0.0257
_refine_ls_R_factor_gt 0.0257
_refine_ls_shift/su_max 0.000
_refine_ls_shift/su_mean 0.000
_refine_ls_structure_factor_coef Fsqd
_refine_ls_weighting_details 'w=1/[\s^2^(Fo^2^)+(0.0271P)^2^+0.2596P] where P=(Fo^2^+2Fc^2^)/3'
_refine_ls_weighting_scheme calc
_refine_ls_wR_factor_gt 0.0657
_refine_ls_wR_factor_ref 0.0658
_reflns_Friedel_coverage 0.761
_reflns_Friedel_fraction_full 0.943
_reflns_Friedel_fraction_max 0.933
_reflns_number_gt 1156
_reflns_number_total 1159
_reflns_threshold_expression 'I > 2\s(I)'
_cod_data_source_file d3cc01748f2.cif
_cod_data_source_block cu_djp_4e_2_150k_0m_a
_cod_database_code 7131781
_shelx_shelxl_version_number 2014/7
_shelx_space_group_comment
;
The symmetry employed for this shelxl refinement is uniquely defined
by the following loop, which should always be used as a source of
symmetry information in preference to the above space-group names.
They are only intended as comments.
;
_shelx_estimated_absorpt_t_max 0.914
_shelx_estimated_absorpt_t_min 0.771
_olex2_refinement_description
;
1. Fixed Uiso
 At 1.2 times of:
  All C(H) groups, All C(H,H) groups
2.a Secondary CH2 refined with riding coordinates:
 C9(H9A,H9B)
2.b Aromatic/amide H refined with riding coordinates:
 C1(H1), C2(H2), C6(H6), C7(H7)
;
_olex2_submission_special_instructions 'No special instructions were received'

loop_
_space_group_symop_operation_xyz
'x, y, z'
'-x, y, -z'
'x+1/2, y+1/2, z'
'-x+1/2, y+1/2, -z'

loop_
_atom_site_label
_atom_site_type_symbol
_atom_site_fract_x
_atom_site_fract_y
_atom_site_fract_z
_atom_site_U_iso_or_equiv
_atom_site_adp_type
_atom_site_occupancy
_atom_site_site_symmetry_order
_atom_site_calc_flag
_atom_site_refinement_flags_posn
_atom_site_refinement_flags_adp
_atom_site_refinement_flags_occupancy
_atom_site_disorder_assembly
_atom_site_disorder_group
O1 O 0.62469(7) 0.2558(3) 1.02622(18) 0.0290(3) Uani 1 1 d . . . . .
C1 C 0.70326(9) 0.8022(3) 0.6184(3) 0.0261(4) Uani 1 1 d . . . . .
H1 H 0.7479 0.9056 0.6516 0.031 Uiso 1 1 calc R U . . .
C2 C 0.68854(10) 0.6434(3) 0.7691(3) 0.0241(4) Uani 1 1 d . . . . .
H2 H 0.7226 0.6352 0.9059 0.029 Uiso 1 1 calc R U . . .
C3 C 0.62217(9) 0.4956(3) 0.7145(2) 0.0185(4) Uani 1 1 d . . . . .
C4 C 0.57127(8) 0.5056(3) 0.5155(2) 0.0169(3) Uani 1 1 d . . . . .
C5 C 0.5000 0.3410(4) 0.5000 0.0169(5) Uani 1 2 d S T P . .
C6 C 0.65292(10) 0.8116(3) 0.4173(3) 0.0250(4) Uani 1 1 d . . . . .
H6 H 0.6640 0.9211 0.3152 0.030 Uiso 1 1 calc R U . . .
C7 C 0.58703(9) 0.6637(3) 0.3642(2) 0.0201(4) Uani 1 1 d . . . . .
H7 H 0.5533 0.6705 0.2268 0.024 Uiso 1 1 calc R U . . .
C8 C 0.59479(9) 0.3092(3) 0.8440(2) 0.0195(4) Uani 1 1 d . . . . .
C9 C 0.52260(9) 0.1895(3) 0.7062(2) 0.0185(4) Uani 1 1 d . . . . .
H9A H 0.4794 0.1902 0.7788 0.022 Uiso 1 1 calc R U . . .
H9B H 0.5339 0.0175 0.6749 0.022 Uiso 1 1 calc R U . . .

loop_
_atom_site_aniso_label
_atom_site_aniso_U_11
_atom_site_aniso_U_22
_atom_site_aniso_U_33
_atom_site_aniso_U_23
_atom_site_aniso_U_13
_atom_site_aniso_U_12
O1 0.0251(6) 0.0394(8) 0.0197(6) 0.0077(5) -0.0002(5) -0.0003(5)
C1 0.0165(7) 0.0232(9) 0.0378(9) 0.0009(8) 0.0051(6) -0.0026(8)
C2 0.0170(8) 0.0261(10) 0.0273(8) -0.0005(8) 0.0017(6) -0.0007(7)
C3 0.0159(7) 0.0196(8) 0.0193(8) 0.0011(7) 0.0028(6) 0.0025(7)
C4 0.0149(7) 0.0146(8) 0.0214(8) -0.0016(6) 0.0049(6) 0.0016(6)
C5 0.0157(10) 0.0175(12) 0.0178(10) 0.000 0.0044(8) 0.000
C6 0.0231(8) 0.0207(9) 0.0338(9) 0.0061(8) 0.0120(7) 0.0022(7)
C7 0.0182(7) 0.0202(9) 0.0218(7) 0.0026(7) 0.0046(6) 0.0041(6)
C8 0.0168(7) 0.0213(9) 0.0205(8) 0.0007(7) 0.0046(6) 0.0031(7)
C9 0.0189(7) 0.0169(8) 0.0189(7) 0.0027(6) 0.0032(6) -0.0005(6)

loop_
_atom_type_symbol
_atom_type_description
_atom_type_scat_dispersion_real
_atom_type_scat_dispersion_imag
_atom_type_scat_source
C C 0.0181 0.0091 'International Tables Vol C Tables 4.2.6.8 and 6.1.1.4'
H H 0.0000 0.0000 'International Tables Vol C Tables 4.2.6.8 and 6.1.1.4'
O O 0.0492 0.0322 'International Tables Vol C Tables 4.2.6.8 and 6.1.1.4'

loop_
_geom_angle_atom_site_label_1
_geom_angle_atom_site_label_2
_geom_angle_atom_site_label_3
_geom_angle
_geom_angle_site_symmetry_1
_geom_angle_site_symmetry_3
_geom_angle_publ_flag
C2 C1 H1 119.8 . . ?
C2 C1 C6 120.40(16) . . ?
C6 C1 H1 119.8 . . ?
C1 C2 H2 121.0 . . ?
C1 C2 C3 118.04(15) . . ?
C3 C2 H2 121.0 . . ?
C2 C3 C8 128.43(14) . . ?
C4 C3 C2 121.96(14) . . ?
C4 C3 C8 109.60(13) . . ?
C3 C4 C5 112.00(12) . . ?
C7 C4 C3 119.60(14) . . ?
C7 C4 C5 128.30(13) . . ?
C4 C5 C4 108.13(18) . 2_656 ?
C4 C5 C9 102.72(8) . . ?
C4 C5 C9 102.72(8) 2_656 2_656 ?
C4 C5 C9 113.96(8) . 2_656 ?
C4 C5 C9 113.96(8) 2_656 . ?
C9 C5 C9 115.51(19) 2_656 . ?
C1 C6 H6 119.4 . . ?
C7 C6 C1 121.19(16) . . ?
C7 C6 H6 119.4 . . ?
C4 C7 H7 120.6 . . ?
C6 C7 C4 118.80(15) . . ?
C6 C7 H7 120.6 . . ?
O1 C8 C3 126.98(15) . . ?
O1 C8 C9 125.54(16) . . ?
C3 C8 C9 107.47(13) . . ?
C5 C9 H9A 110.4 . . ?
C5 C9 H9B 110.4 . . ?
C8 C9 C5 106.83(13) . . ?
C8 C9 H9A 110.4 . . ?
C8 C9 H9B 110.4 . . ?
H9A C9 H9B 108.6 . . ?

loop_
_geom_bond_atom_site_label_1
_geom_bond_atom_site_label_2
_geom_bond_distance
_geom_bond_site_symmetry_2
_geom_bond_publ_flag
O1 C8 1.216(2) . ?
C1 H1 0.9500 . ?
C1 C2 1.382(3) . ?
C1 C6 1.398(2) . ?
C2 H2 0.9500 . ?
C2 C3 1.396(2) . ?
C3 C4 1.391(2) . ?
C3 C8 1.476(2) . ?
C4 C5 1.528(2) . ?
C4 C7 1.389(2) . ?
C5 C4 1.528(2) 2_656 ?
C5 C9 1.5481(19) . ?
C5 C9 1.5481(19) 2_656 ?
C6 H6 0.9500 . ?
C6 C7 1.389(2) . ?
C7 H7 0.9500 . ?
C8 C9 1.519(2) . ?
C9 H9A 0.9900 . ?
C9 H9B 0.9900 . ?

loop_
_geom_torsion_atom_site_label_1
_geom_torsion_atom_site_label_2
_geom_torsion_atom_site_label_3
_geom_torsion_atom_site_label_4
_geom_torsion
_geom_torsion_site_symmetry_1
_geom_torsion_site_symmetry_2
_geom_torsion_site_symmetry_3
_geom_torsion_site_symmetry_4
_geom_torsion_publ_flag
O1 C8 C9 C5 172.20(15) . . . . ?
C1 C2 C3 C4 -0.4(2) . . . . ?
C1 C2 C3 C8 178.51(16) . . . . ?
C1 C6 C7 C4 0.4(3) . . . . ?
C2 C1 C6 C7 0.3(3) . . . . ?
C2 C3 C4 C5 -175.60(16) . . . . ?
C2 C3 C4 C7 1.1(2) . . . . ?
C2 C3 C8 O1 2.2(3) . . . . ?
C2 C3 C8 C9 -176.46(16) . . . . ?
C3 C4 C5 C4 110.20(13) . . . 2_656 ?
C3 C4 C5 C9 -10.59(16) . . . . ?
C3 C4 C5 C9 -136.29(14) . . . 2_656 ?
C3 C4 C7 C6 -1.1(2) . . . . ?
C3 C8 C9 C5 -9.08(17) . . . . ?
C4 C3 C8 O1 -178.78(16) . . . . ?
C4 C3 C8 C9 2.53(18) . . . . ?
C4 C5 C9 C8 11.51(15) . . . . ?
C4 C5 C9 C8 -105.19(15) 2_656 . . . ?
C5 C4 C7 C6 175.00(15) . . . . ?
C6 C1 C2 C3 -0.4(3) . . . . ?
C7 C4 C5 C4 -66.18(15) . . . 2_656 ?
C7 C4 C5 C9 47.3(2) . . . 2_656 ?
C7 C4 C5 C9 173.03(16) . . . . ?
C8 C3 C4 C5 5.33(18) . . . . ?
C8 C3 C4 C7 -177.94(15) . . . . ?
C9 C5 C9 C8 136.19(13) 2_656 . . . ?
